data_1559216
loop_
_publ_author_name
'Zhong, Ziwei'
'Xiao, Zhijie'
'Liu, Xiaohua'
'Cao, Weidi'
'Feng, Xiaoming'

_publ_section_title
;
 Catalytic asymmetric synthesis of 3,2'-pyrrolinyl spirooxindoles via
 conjugate addition/Schmidt-type rearrangement of vinyl azides and
 (E)-alkenyloxindoles
;
_journal_name_full 'Chemical Science'
_journal_paper_doi 10.1039/D0SC03776A
_journal_year 2020
_chemical_absolute_configuration ad
_chemical_formula_sum 'C31 H30 N2 O5'
_chemical_formula_weight 510.57
_space_group_crystal_system orthorhombic
_space_group_IT_number 19
_space_group_name_Hall 'P 2ac 2ab'
_space_group_name_H-M_alt 'P 21 21 21'
_atom_sites_solution_hydrogens geom
_atom_sites_solution_primary dual
_audit_creation_method SHELXL-2016/6
_audit_update_record
;
2020-01-13 deposited with the CCDC.	2020-09-28 downloaded from the CCDC.
;
_cell_angle_alpha 90
_cell_angle_beta 90
_cell_angle_gamma 90
_cell_formula_units_Z 4
_cell_length_a 10.5509(13)
_cell_length_b 15.2802(19)
_cell_length_c 16.524(2)
_cell_measurement_reflns_used 9027
_cell_measurement_temperature 200(2)
_cell_measurement_theta_max 70.26
_cell_measurement_theta_min 2.89
_cell_volume 2664.0(6)
_computing_cell_refinement 'Bruker SAINT'
_computing_data_collection 'Bruker APEX2'
_computing_data_reduction 'Bruker SAINT'
_computing_molecular_graphics 'Bruker SHELXTL'
_computing_publication_material 'Bruker SHELXTL'
_computing_structure_refinement 'SHELXL-2016/6 (Sheldrick, 2016)'
_computing_structure_solution 'SHELXT 2014/5 (Sheldrick, 2014)'
_diffrn_ambient_temperature 200(2)
_diffrn_measured_fraction_theta_full 0.994
_diffrn_measured_fraction_theta_max 0.993
_diffrn_measurement_device_type 'Bruker D8 VENTURE PHOTON II'
_diffrn_radiation_type CuK\a
_diffrn_radiation_wavelength 1.54178
_diffrn_reflns_av_R_equivalents 0.0337
_diffrn_reflns_av_unetI/netI 0.0347
_diffrn_reflns_Laue_measured_fraction_full 0.994
_diffrn_reflns_Laue_measured_fraction_max 0.993
_diffrn_reflns_limit_h_max 12
_diffrn_reflns_limit_h_min -11
_diffrn_reflns_limit_k_max 18
_diffrn_reflns_limit_k_min -17
_diffrn_reflns_limit_l_max 20
_diffrn_reflns_limit_l_min -20
_diffrn_reflns_number 19057
_diffrn_reflns_point_group_measured_fraction_full 0.994
_diffrn_reflns_point_group_measured_fraction_max 0.992
_diffrn_reflns_theta_full 67.679
_diffrn_reflns_theta_max 70.255
_diffrn_reflns_theta_min 3.940
_exptl_absorpt_coefficient_mu 0.702
_exptl_absorpt_correction_T_max 0.7533
_exptl_absorpt_correction_T_min 0.6059
_exptl_absorpt_correction_type multi-scan
_exptl_absorpt_process_details 'SADABS (Sheldrick, 2018)'
_exptl_crystal_colour COLORLESS
_exptl_crystal_density_diffrn 1.273
_exptl_crystal_description BLOCK
_exptl_crystal_F_000 1080
_exptl_crystal_recrystallization_method 'Re-crystallisation from solvent: DCM, PE'
_exptl_crystal_size_max 0.450
_exptl_crystal_size_mid 0.350
_exptl_crystal_size_min 0.310
_refine_diff_density_max 0.170
_refine_diff_density_min -0.242
_refine_diff_density_rms 0.053
_refine_ls_abs_structure_details
;
 Flack x determined using 2146 quotients [(I+)-(I-)]/[(I+)+(I-)]
 (Parsons, Flack and Wagner, Acta Cryst. B69 (2013) 249-259).
;
_refine_ls_abs_structure_Flack 0.00(4)
_refine_ls_extinction_method none
_refine_ls_goodness_of_fit_ref 1.066
_refine_ls_hydrogen_treatment constr
_refine_ls_matrix_type full
_refine_ls_number_parameters 347
_refine_ls_number_reflns 5043
_refine_ls_number_restraints 0
_refine_ls_restrained_S_all 1.066
_refine_ls_R_factor_all 0.0336
_refine_ls_R_factor_gt 0.0332
_refine_ls_shift/su_max 0.000
_refine_ls_shift/su_mean 0.000
_refine_ls_structure_factor_coef Fsqd
_refine_ls_weighting_details 'w=1/[\s^2^(Fo^2^)+(0.0563P)^2^+0.2472P] where P=(Fo^2^+2Fc^2^)/3'
_refine_ls_weighting_scheme calc
_refine_ls_wR_factor_gt 0.0880
_refine_ls_wR_factor_ref 0.0887
_reflns_Friedel_coverage 0.768
_reflns_Friedel_fraction_full 0.994
_reflns_Friedel_fraction_max 0.991
_reflns_number_gt 4990
_reflns_number_total 5043
_reflns_threshold_expression 'I > 2\s(I)'
_cod_data_source_file d0sc03776a2.cif
_cod_data_source_block cu_20191124ZZW_0m_a
_cod_depositor_comments
;
The following automatic conversions were performed:

data item '_exptl_absorpt_correction_type' value 'MULTI-SCAN' was
changed to 'multi-scan' in accordance with the
/home/data/users/saulius/crontab/automatic-downloads/rss-feeds/RSC/lib/dictionaries/cif_core.dic
dictionary named 'cif_core.dic' version 2.4.2 last updated on
2011-04-26.

Automatic conversion script
Id: cif_fix_values 7556 2019-12-06 15:28:31Z antanas 
;
_cod_database_code 1559216
_shelx_shelxl_version_number 2016/6
_shelx_space_group_comment
;
The symmetry employed for this shelxl refinement is uniquely defined
by the following loop, which should always be used as a source of
symmetry information in preference to the above space-group names.
They are only intended as comments.
;
_shelx_estimated_absorpt_t_min 0.743
_shelx_estimated_absorpt_t_max 0.812

loop_
_space_group_symop_operation_xyz
'x, y, z'
'-x+1/2, -y, z+1/2'
'-x, y+1/2, -z+1/2'
'x+1/2, -y+1/2, -z'

loop_
_atom_site_label
_atom_site_type_symbol
_atom_site_fract_x
_atom_site_fract_y
_atom_site_fract_z
_atom_site_U_iso_or_equiv
_atom_site_adp_type
_atom_site_occupancy
_atom_site_site_symmetry_order
_atom_site_calc_flag
_atom_site_refinement_flags_posn
_atom_site_refinement_flags_adp
_atom_site_refinement_flags_occupancy
_atom_site_disorder_assembly
_atom_site_disorder_group
O1 O 0.79720(13) 0.38666(10) 0.49273(9) 0.0403(3) Uani 1 1 d . . . . .
N1 N 0.65425(13) 0.45979(9) 0.57741(9) 0.0276(3) Uani 1 1 d . . . . .
C1 C 1.28613(17) 0.59483(12) 0.53414(12) 0.0312(4) Uani 1 1 d . . . . .
H1 H 1.313907 0.549708 0.569492 0.037 Uiso 1 1 calc R U . . .
O2 O 0.55004(12) 0.36609(9) 0.49625(10) 0.0394(3) Uani 1 1 d . . . . .
N2 N 0.94547(13) 0.55054(9) 0.53737(8) 0.0249(3) Uani 1 1 d . . . . .
C2 C 1.37378(18) 0.65210(14) 0.50038(15) 0.0412(5) Uani 1 1 d . . . . .
H2 H 1.461339 0.645695 0.512409 0.049 Uiso 1 1 calc R U . . .
C3 C 1.3342(2) 0.71803(15) 0.44960(15) 0.0472(5) Uani 1 1 d . . . . .
H3 H 1.394196 0.757650 0.427332 0.057 Uiso 1 1 calc R U . . .
O3 O 0.44928(13) 0.42001(10) 0.60553(9) 0.0404(3) Uani 1 1 d . . . . .
C4 C 1.2064(2) 0.72662(15) 0.43092(14) 0.0475(5) Uani 1 1 d . . . . .
H4 H 1.179099 0.771829 0.395531 0.057 Uiso 1 1 calc R U . . .
O4 O 0.82707(12) 0.36347(8) 0.71344(8) 0.0313(3) Uani 1 1 d . . . . .
C5 C 1.11906(19) 0.66934(13) 0.46386(12) 0.0349(4) Uani 1 1 d . . . . .
H5 H 1.031859 0.675082 0.450559 0.042 Uiso 1 1 calc R U . . .
O5 O 1.01144(15) 0.40460(13) 0.77072(10) 0.0526(4) Uani 1 1 d . . . . .
C6 C 1.15791(15) 0.60337(10) 0.51633(10) 0.0241(3) Uani 1 1 d . . . . .
C7 C 1.06365(15) 0.54601(10) 0.55537(10) 0.0230(3) Uani 1 1 d . . . . .
C9 C 0.97525(16) 0.42980(10) 0.62930(10) 0.0249(3) Uani 1 1 d . . . . .
H9 H 0.982252 0.377120 0.593674 0.030 Uiso 1 1 calc R U . . .
C8 C 1.09835(15) 0.48192(11) 0.62156(10) 0.0265(3) Uani 1 1 d . . . . .
H8A H 1.119770 0.512365 0.672648 0.032 Uiso 1 1 calc R U . . .
H8B H 1.170075 0.444021 0.605315 0.032 Uiso 1 1 calc R U . . .
C10 C 0.87425(15) 0.49228(10) 0.59152(10) 0.0240(3) Uani 1 1 d . . . . .
C11 C 0.94251(17) 0.39879(11) 0.71365(11) 0.0287(3) Uani 1 1 d . . . . .
C12 C 0.7685(2) 0.32991(14) 0.78892(13) 0.0385(4) Uani 1 1 d . . . . .
C13 C 0.7602(3) 0.4023(2) 0.85121(16) 0.0651(8) Uani 1 1 d . . . . .
H13A H 0.721793 0.454237 0.826573 0.098 Uiso 1 1 calc R U . . .
H13B H 0.845485 0.416710 0.870592 0.098 Uiso 1 1 calc R U . . .
H13C H 0.707998 0.382770 0.896820 0.098 Uiso 1 1 calc R U . . .
C14 C 0.8428(3) 0.2512(2) 0.8168(2) 0.0766(9) Uani 1 1 d . . . . .
H14A H 0.840763 0.206064 0.774752 0.115 Uiso 1 1 calc R U . . .
H14B H 0.805032 0.228126 0.866638 0.115 Uiso 1 1 calc R U . . .
H14C H 0.930777 0.268351 0.827275 0.115 Uiso 1 1 calc R U . . .
C15 C 0.6374(2) 0.3037(2) 0.76116(17) 0.0609(7) Uani 1 1 d . . . . .
H15A H 0.590309 0.356010 0.744514 0.091 Uiso 1 1 calc R U . . .
H15B H 0.592530 0.274838 0.805698 0.091 Uiso 1 1 calc R U . . .
H15C H 0.644259 0.263374 0.715275 0.091 Uiso 1 1 calc R U . . .
C16 C 0.77462(16) 0.43879(11) 0.54502(10) 0.0275(3) Uani 1 1 d . . . . .
C17 C 0.66762(16) 0.52361(11) 0.64052(10) 0.0263(3) Uani 1 1 d . . . . .
C18 C 0.57605(18) 0.56408(12) 0.68703(12) 0.0334(4) Uani 1 1 d . . . . .
H18 H 0.488880 0.549844 0.681209 0.040 Uiso 1 1 calc R U . . .
C19 C 0.61632(18) 0.62669(13) 0.74290(12) 0.0346(4) Uani 1 1 d . . . . .
H19 H 0.554401 0.655163 0.775290 0.042 Uiso 1 1 calc R U . . .
C20 C 0.74314(19) 0.64932(11) 0.75334(11) 0.0325(4) Uani 1 1 d . . . . .
C21 C 0.7822(2) 0.71885(15) 0.81339(13) 0.0463(5) Uani 1 1 d . . . . .
H21A H 0.862417 0.745233 0.796102 0.070 Uiso 1 1 calc R U . . .
H21B H 0.792968 0.692298 0.866933 0.070 Uiso 1 1 calc R U . . .
H21C H 0.716545 0.764128 0.816076 0.070 Uiso 1 1 calc R U . . .
C22 C 0.83335(17) 0.60668(11) 0.70545(10) 0.0276(3) Uani 1 1 d . . . . .
H22 H 0.920697 0.620472 0.711102 0.033 Uiso 1 1 calc R U . . .
C23 C 0.79507(16) 0.54439(10) 0.64983(10) 0.0246(3) Uani 1 1 d . . . . .
C24 C 0.54065(16) 0.41465(11) 0.56293(12) 0.0297(4) Uani 1 1 d . . . . .
C25 C 0.43936(19) 0.31278(13) 0.47793(17) 0.0449(5) Uani 1 1 d . . . . .
H25A H 0.406580 0.287031 0.528762 0.054 Uiso 1 1 calc R U . . .
H25B H 0.465008 0.264074 0.441974 0.054 Uiso 1 1 calc R U . . .
C26 C 0.33541(17) 0.36393(12) 0.43782(12) 0.0334(4) Uani 1 1 d . . . . .
C27 C 0.36036(19) 0.43260(13) 0.38481(13) 0.0396(4) Uani 1 1 d . . . . .
H27 H 0.445581 0.448431 0.373393 0.048 Uiso 1 1 calc R U . . .
C28 C 0.2620(2) 0.47802(15) 0.34859(13) 0.0434(5) Uani 1 1 d . . . . .
H28 H 0.279954 0.525288 0.313040 0.052 Uiso 1 1 calc R U . . .
C29 C 0.1372(2) 0.45460(15) 0.36413(12) 0.0413(4) Uani 1 1 d . . . . .
H29 H 0.069611 0.485722 0.339365 0.050 Uiso 1 1 calc R U . . .
C30 C 0.11196(18) 0.38553(14) 0.41599(13) 0.0400(4) Uani 1 1 d . . . . .
H30 H 0.026717 0.368921 0.426325 0.048 Uiso 1 1 calc R U . . .
C31 C 0.21019(19) 0.34054(13) 0.45287(12) 0.0359(4) Uani 1 1 d . . . . .
H31 H 0.191975 0.293491 0.488605 0.043 Uiso 1 1 calc R U . . .

loop_
_atom_site_aniso_label
_atom_site_aniso_U_11
_atom_site_aniso_U_22
_atom_site_aniso_U_33
_atom_site_aniso_U_23
_atom_site_aniso_U_13
_atom_site_aniso_U_12
O1 0.0265(6) 0.0508(7) 0.0435(7) -0.0187(6) 0.0027(6) -0.0048(6)
N1 0.0183(6) 0.0319(7) 0.0326(7) -0.0003(6) -0.0009(5) 0.0000(5)
C1 0.0247(8) 0.0307(8) 0.0382(9) 0.0017(7) 0.0020(7) -0.0015(7)
O2 0.0210(6) 0.0405(7) 0.0565(8) -0.0122(6) -0.0030(6) -0.0051(5)
N2 0.0211(6) 0.0269(6) 0.0266(6) 0.0019(5) 0.0012(5) -0.0008(5)
C2 0.0242(9) 0.0451(10) 0.0544(12) 0.0052(9) 0.0051(9) -0.0056(8)
C3 0.0380(11) 0.0455(11) 0.0582(12) 0.0143(10) 0.0135(10) -0.0111(9)
O3 0.0223(6) 0.0500(8) 0.0490(8) 0.0033(6) 0.0023(6) -0.0049(5)
C4 0.0439(11) 0.0473(11) 0.0514(12) 0.0221(10) 0.0033(10) -0.0048(9)
O4 0.0278(6) 0.0340(6) 0.0320(6) 0.0090(5) -0.0014(5) -0.0075(5)
C5 0.0288(9) 0.0386(9) 0.0371(9) 0.0096(8) 0.0009(7) -0.0022(7)
O5 0.0382(8) 0.0814(11) 0.0382(8) 0.0176(8) -0.0100(6) -0.0193(8)
C6 0.0223(7) 0.0243(7) 0.0256(7) -0.0033(6) 0.0031(6) -0.0017(6)
C7 0.0217(7) 0.0223(7) 0.0249(7) -0.0016(6) 0.0013(6) -0.0005(6)
C9 0.0214(8) 0.0232(7) 0.0303(8) 0.0023(6) -0.0003(6) -0.0007(6)
C8 0.0195(7) 0.0281(7) 0.0320(8) 0.0052(7) -0.0011(6) -0.0013(6)
C10 0.0210(7) 0.0258(7) 0.0252(7) 0.0016(6) -0.0001(6) -0.0009(6)
C11 0.0248(8) 0.0270(7) 0.0342(9) 0.0065(6) -0.0014(7) -0.0020(6)
C12 0.0356(10) 0.0434(10) 0.0365(10) 0.0161(8) 0.0038(8) -0.0090(8)
C13 0.0705(18) 0.0787(18) 0.0462(12) -0.0044(12) 0.0211(12) -0.0246(15)
C14 0.0713(18) 0.0667(16) 0.092(2) 0.0534(17) 0.0131(16) 0.0050(15)
C15 0.0443(13) 0.0844(18) 0.0541(13) 0.0123(13) 0.0065(11) -0.0304(13)
C16 0.0202(8) 0.0309(8) 0.0313(8) 0.0006(7) 0.0006(6) -0.0022(6)
C17 0.0233(8) 0.0276(7) 0.0280(7) 0.0035(6) 0.0010(6) 0.0007(6)
C18 0.0245(8) 0.0382(9) 0.0374(9) 0.0046(7) 0.0055(7) 0.0033(7)
C19 0.0344(9) 0.0347(9) 0.0347(9) 0.0023(7) 0.0106(7) 0.0065(7)
C20 0.0416(10) 0.0288(8) 0.0271(8) 0.0014(7) 0.0051(7) 0.0005(7)
C21 0.0566(13) 0.0431(10) 0.0392(10) -0.0095(9) 0.0090(9) -0.0045(10)
C22 0.0273(8) 0.0274(7) 0.0283(8) 0.0030(6) 0.0017(7) -0.0005(6)
C23 0.0224(7) 0.0243(7) 0.0273(7) 0.0047(6) 0.0015(6) 0.0011(6)
C24 0.0210(8) 0.0288(8) 0.0394(9) 0.0056(7) -0.0038(7) -0.0003(6)
C25 0.0274(9) 0.0334(9) 0.0740(15) -0.0104(9) -0.0086(9) -0.0063(8)
C26 0.0244(8) 0.0340(8) 0.0419(9) -0.0115(8) 0.0000(7) -0.0050(7)
C27 0.0299(9) 0.0420(10) 0.0471(10) -0.0071(8) 0.0080(8) -0.0103(8)
C28 0.0480(12) 0.0454(11) 0.0370(9) -0.0017(8) 0.0025(9) -0.0071(9)
C29 0.0357(10) 0.0512(11) 0.0369(9) -0.0069(8) -0.0071(8) 0.0013(9)
C30 0.0239(8) 0.0563(12) 0.0397(10) -0.0075(9) -0.0007(7) -0.0073(8)
C31 0.0277(9) 0.0437(10) 0.0363(9) -0.0030(8) 0.0000(7) -0.0094(7)

loop_
_atom_type_symbol
_atom_type_description
_atom_type_scat_dispersion_real
_atom_type_scat_dispersion_imag
_atom_type_scat_source
C C 0.0181 0.0091 'International Tables Vol C Tables 4.2.6.8 and 6.1.1.4'
H H 0.0000 0.0000 'International Tables Vol C Tables 4.2.6.8 and 6.1.1.4'
N N 0.0311 0.0180 'International Tables Vol C Tables 4.2.6.8 and 6.1.1.4'
O O 0.0492 0.0322 'International Tables Vol C Tables 4.2.6.8 and 6.1.1.4'

loop_
_geom_angle_atom_site_label_1
_geom_angle_atom_site_label_2
_geom_angle_atom_site_label_3
_geom_angle
_geom_angle_site_symmetry_1
_geom_angle_site_symmetry_3
_geom_angle_publ_flag
C24 N1 C16 126.20(14) . . ?
C24 N1 C17 122.82(14) . . ?
C16 N1 C17 109.93(13) . . ?
C2 C1 C6 120.22(17) . . ?
C2 C1 H1 119.9 . . ?
C6 C1 H1 119.9 . . ?
C24 O2 C25 115.09(16) . . ?
C7 N2 C10 108.85(13) . . ?
C3 C2 C1 120.24(19) . . ?
C3 C2 H2 119.9 . . ?
C1 C2 H2 119.9 . . ?
C2 C3 C4 119.94(18) . . ?
C2 C3 H3 120.0 . . ?
C4 C3 H3 120.0 . . ?
C5 C4 C3 119.99(19) . . ?
C5 C4 H4 120.0 . . ?
C3 C4 H4 120.0 . . ?
C11 O4 C12 121.23(14) . . ?
C4 C5 C6 120.49(18) . . ?
C4 C5 H5 119.8 . . ?
C6 C5 H5 119.8 . . ?
C1 C6 C5 119.10(16) . . ?
C1 C6 C7 120.53(15) . . ?
C5 C6 C7 120.31(16) . . ?
N2 C7 C6 121.45(15) . . ?
N2 C7 C8 115.94(14) . . ?
C6 C7 C8 122.54(14) . . ?
C11 C9 C8 115.75(14) . . ?
C11 C9 C10 113.85(14) . . ?
C8 C9 C10 103.18(12) . . ?
C11 C9 H9 107.9 . . ?
C8 C9 H9 107.9 . . ?
C10 C9 H9 107.9 . . ?
C7 C8 C9 101.07(13) . . ?
C7 C8 H8A 111.6 . . ?
C9 C8 H8A 111.6 . . ?
C7 C8 H8B 111.6 . . ?
C9 C8 H8B 111.6 . . ?
H8A C8 H8B 109.4 . . ?
N2 C10 C23 110.71(13) . . ?
N2 C10 C16 111.57(13) . . ?
C23 C10 C16 102.82(13) . . ?
N2 C10 C9 105.37(12) . . ?
C23 C10 C9 116.55(13) . . ?
C16 C10 C9 109.97(13) . . ?
O5 C11 O4 126.08(17) . . ?
O5 C11 C9 124.44(16) . . ?
O4 C11 C9 109.48(14) . . ?
O4 C12 C14 108.47(19) . . ?
O4 C12 C15 102.56(17) . . ?
C14 C12 C15 110.9(2) . . ?
O4 C12 C13 110.09(17) . . ?
C14 C12 C13 113.9(2) . . ?
C15 C12 C13 110.3(2) . . ?
C12 C13 H13A 109.5 . . ?
C12 C13 H13B 109.5 . . ?
H13A C13 H13B 109.5 . . ?
C12 C13 H13C 109.5 . . ?
H13A C13 H13C 109.5 . . ?
H13B C13 H13C 109.5 . . ?
C12 C14 H14A 109.5 . . ?
C12 C14 H14B 109.5 . . ?
H14A C14 H14B 109.5 . . ?
C12 C14 H14C 109.5 . . ?
H14A C14 H14C 109.5 . . ?
H14B C14 H14C 109.5 . . ?
C12 C15 H15A 109.5 . . ?
C12 C15 H15B 109.5 . . ?
H15A C15 H15B 109.5 . . ?
C12 C15 H15C 109.5 . . ?
H15A C15 H15C 109.5 . . ?
H15B C15 H15C 109.5 . . ?
O1 C16 N1 126.98(16) . . ?
O1 C16 C10 125.27(16) . . ?
N1 C16 C10 107.70(14) . . ?
C18 C17 C23 120.86(16) . . ?
C18 C17 N1 129.81(16) . . ?
C23 C17 N1 109.32(14) . . ?
C17 C18 C19 117.53(17) . . ?
C17 C18 H18 121.2 . . ?
C19 C18 H18 121.2 . . ?
C20 C19 C18 122.99(17) . . ?
C20 C19 H19 118.5 . . ?
C18 C19 H19 118.5 . . ?
C19 C20 C22 117.90(17) . . ?
C19 C20 C21 121.19(18) . . ?
C22 C20 C21 120.90(18) . . ?
C20 C21 H21A 109.5 . . ?
C20 C21 H21B 109.5 . . ?
H21A C21 H21B 109.5 . . ?
C20 C21 H21C 109.5 . . ?
H21A C21 H21C 109.5 . . ?
H21B C21 H21C 109.5 . . ?
C23 C22 C20 119.85(17) . . ?
C23 C22 H22 120.1 . . ?
C20 C22 H22 120.1 . . ?
C22 C23 C17 120.87(16) . . ?
C22 C23 C10 128.90(15) . . ?
C17 C23 C10 110.22(14) . . ?
O3 C24 O2 125.79(17) . . ?
O3 C24 N1 123.65(18) . . ?
O2 C24 N1 110.56(15) . . ?
O2 C25 C26 112.75(16) . . ?
O2 C25 H25A 109.0 . . ?
C26 C25 H25A 109.0 . . ?
O2 C25 H25B 109.0 . . ?
C26 C25 H25B 109.0 . . ?
H25A C25 H25B 107.8 . . ?
C31 C26 C27 119.06(18) . . ?
C31 C26 C25 118.77(18) . . ?
C27 C26 C25 122.15(18) . . ?
C28 C27 C26 120.54(19) . . ?
C28 C27 H27 119.7 . . ?
C26 C27 H27 119.7 . . ?
C27 C28 C29 120.1(2) . . ?
C27 C28 H28 119.9 . . ?
C29 C28 H28 119.9 . . ?
C30 C29 C28 119.55(19) . . ?
C30 C29 H29 120.2 . . ?
C28 C29 H29 120.2 . . ?
C31 C30 C29 120.42(18) . . ?
C31 C30 H30 119.8 . . ?
C29 C30 H30 119.8 . . ?
C30 C31 C26 120.30(19) . . ?
C30 C31 H31 119.8 . . ?
C26 C31 H31 119.8 . . ?

loop_
_geom_bond_atom_site_label_1
_geom_bond_atom_site_label_2
_geom_bond_distance
_geom_bond_site_symmetry_2
_geom_bond_publ_flag
O1 C16 1.199(2) . ?
N1 C24 1.403(2) . ?
N1 C16 1.415(2) . ?
N1 C17 1.435(2) . ?
C1 C2 1.390(3) . ?
C1 C6 1.391(2) . ?
C1 H1 0.9500 . ?
O2 C24 1.332(2) . ?
O2 C25 1.456(2) . ?
N2 C7 1.284(2) . ?
N2 C10 1.469(2) . ?
C2 C3 1.376(3) . ?
C2 H2 0.9500 . ?
C3 C4 1.389(3) . ?
C3 H3 0.9500 . ?
O3 C24 1.196(2) . ?
C4 C5 1.383(3) . ?
C4 H4 0.9500 . ?
O4 C11 1.332(2) . ?
O4 C12 1.483(2) . ?
C5 C6 1.391(3) . ?
C5 H5 0.9500 . ?
O5 C11 1.194(2) . ?
C6 C7 1.474(2) . ?
C7 C8 1.513(2) . ?
C9 C11 1.512(2) . ?
C9 C8 1.529(2) . ?
C9 C10 1.561(2) . ?
C9 H9 1.0000 . ?
C8 H8A 0.9900 . ?
C8 H8B 0.9900 . ?
C10 C23 1.503(2) . ?
C10 C16 1.537(2) . ?
C12 C14 1.507(3) . ?
C12 C15 1.512(3) . ?
C12 C13 1.513(4) . ?
C13 H13A 0.9800 . ?
C13 H13B 0.9800 . ?
C13 H13C 0.9800 . ?
C14 H14A 0.9800 . ?
C14 H14B 0.9800 . ?
C14 H14C 0.9800 . ?
C15 H15A 0.9800 . ?
C15 H15B 0.9800 . ?
C15 H15C 0.9800 . ?
C17 C18 1.381(3) . ?
C17 C23 1.390(2) . ?
C18 C19 1.396(3) . ?
C18 H18 0.9500 . ?
C19 C20 1.393(3) . ?
C19 H19 0.9500 . ?
C20 C22 1.399(3) . ?
C20 C21 1.511(3) . ?
C21 H21A 0.9800 . ?
C21 H21B 0.9800 . ?
C21 H21C 0.9800 . ?
C22 C23 1.383(2) . ?
C22 H22 0.9500 . ?
C25 C26 1.501(3) . ?
C25 H25A 0.9900 . ?
C25 H25B 0.9900 . ?
C26 C31 1.391(3) . ?
C26 C27 1.392(3) . ?
C27 C28 1.384(3) . ?
C27 H27 0.9500 . ?
C28 C29 1.389(3) . ?
C28 H28 0.9500 . ?
C29 C30 1.385(3) . ?
C29 H29 0.9500 . ?
C30 C31 1.385(3) . ?
C30 H30 0.9500 . ?
C31 H31 0.9500 . ?
